data_2003620
loop_
_publ_author_name
Rajnikant
'Watkin, D.'
'Tranter, G.'

_publ_section_title
;
 Disordered Fluorine in 2-Fluorobiphenyl
;
_journal_issue 7
_journal_name_full 'Acta Crystallographica Section C'
_journal_page_first 1452
_journal_page_last 1454
_journal_paper_doi 10.1107/S0108270195000631
_journal_volume 51
_journal_year 1995
_chemical_compound_source ' The material was supplied by Aldrich and recrystallized from toluene'
_chemical_formula_moiety 'C12 H8 F2'
_chemical_formula_sum 'C12 H8 F2'
_chemical_formula_weight 190.2
_space_group_IT_number 43
_space_group_name_Hall 'F -2d 2'
_space_group_name_H-M_alt 'F 2 d d'
_symmetry_cell_setting orthorhombic
_symmetry_space_group_name_Hall 'F -2d 2'
_symmetry_space_group_name_H-M 'F 2 d d'
_atom_type_scat_source IntTabIV
_cell_angle_alpha 90.
_cell_angle_beta 90.
_cell_angle_gamma 90.
_cell_formula_units_Z 8
_cell_length_a 5.894(3)
_cell_length_b 12.954(1)
_cell_length_c 23.602(2)
_cell_measurement_reflns_used 25
_cell_measurement_temperature 293
_cell_measurement_theta_max 40
_cell_measurement_theta_min 0
_cell_volume 1802.0(9)
_diffrn_measurement_device 'Enraf-Nonius CAD-4'
_diffrn_measurement_method \w/2\q
_diffrn_radiation_type CuK\a
_diffrn_radiation_wavelength 1.54184
_diffrn_reflns_av_R_equivalents 0.0405
_diffrn_reflns_limit_h_max 6
_diffrn_reflns_limit_h_min -7
_diffrn_reflns_limit_k_max 15
_diffrn_reflns_limit_k_min -6
_diffrn_reflns_limit_l_max 29
_diffrn_reflns_limit_l_min -10
_diffrn_reflns_number 1827
_diffrn_reflns_theta_max 72
_diffrn_standards_decay_% 0
_diffrn_standards_interval_count 60
_diffrn_standards_interval_time 100
_diffrn_standards_number 3
_exptl_absorpt_coefficient_mu 0.673
_exptl_absorpt_correction_type none
_exptl_crystal_colour white
_exptl_crystal_density_diffrn 1.269
_exptl_crystal_description 'thick rectangular plate'
_exptl_crystal_size_max 0.60
_exptl_crystal_size_mid 0.30
_exptl_crystal_size_min 0.20
_refine_diff_density_max 0.952
_refine_diff_density_min -0.185
_refine_ls_extinction_coef 'secondary, 177.5'
_refine_ls_extinction_method 'Larson (1969)'
_refine_ls_goodness_of_fit_obs 0.85
_refine_ls_hydrogen_treatment noref
_refine_ls_number_parameters 65
_refine_ls_number_reflns 451
_refine_ls_R_factor_obs 0.04534
_refine_ls_shift/esd_max 0.13
_refine_ls_structure_factor_coef F
_refine_ls_weighting_scheme
;w = [weight][1 - (\dF/6\sF)^2^]^2^, weighting
coefficients are 14.6, 8.40 and 10.6
;
_refine_ls_wR_factor_obs 0.06006
_reflns_number_observed 451
_reflns_number_total 480
_reflns_observed_criterion I>3\s(I)
_cod_data_source_file ab1225.cif
_cod_data_source_block ab1225a
_cod_depositor_comments
;

    Adding symmetry operators
        x+1/2,-y+1/2,-z
        x+1/2,-y,-z+1/2
        x+1/2,y+1/2,z
        x+1/2,y,z+1/2
        x+1/4,-y+3/4,z+3/4
        x+1/4,y+3/4,-z+3/4
        x+3/4,-y+1/4,z+3/4
        x+3/4,-y+3/4,z+1/4
        x+3/4,y+1/4,-z+3/4
        x+3/4,y+3/4,-z+1/4
        x,-y+1/2,-z+1/2
        x,y+1/2,z+1/2
    to the list given in _symmetry_equiv_pos_as_xyz, because:

    a) Updated list of symmetry operators forms a full group of symmetry
       operators of spacegroup 'F 2 d d';

    b) Large crystal voids (up to 6.62 angstroms in diameter), which are
       found in the structure of previous revisions, have disappeared.

    Andrius Merkys
    2014-07-01

;
_cod_original_formula_sum 'C12 H9 F1'
_cod_database_code 2003620

loop_
_symmetry_equiv_pos_as_xyz
x,y,z
x,-y,-z
1/4+x,1/4-y,1/4+z
1/4+x,1/4+y,1/4-z
x+1/2,-y+1/2,-z
x+1/2,-y,-z+1/2
x+1/2,y+1/2,z
x+1/2,y,z+1/2
x+1/4,-y+3/4,z+3/4
x+1/4,y+3/4,-z+3/4
x+3/4,-y+1/4,z+3/4
x+3/4,-y+3/4,z+1/4
x+3/4,y+1/4,-z+3/4
x+3/4,y+3/4,-z+1/4
x,-y+1/2,-z+1/2
x,y+1/2,z+1/2

loop_
_atom_site_label
_atom_site_fract_x
_atom_site_fract_y
_atom_site_fract_z
_atom_site_U_iso_or_equiv
C1 .0373(3) .0471(1) .48219(9) .0526
C2 -.1400(4) .0695(2) .4455(1) .0619
C3 -.1397(5) .1551(2) .4111(1) .0722
C4 .0410(5) .2228(2) .4131(1) .0731
C5 .2202(5) .2032(2) .4497(1) .0705
C6 .2185(4) .1160(2) .4834(1) .0612
F1 -.3067(4) .0026(3) .4392(1) .0777
H31 -.2739 .1687 .3841 .0669
H41 .0448 .2860 .3854 .0676
H51 .3517 .2536 .4521 .0643
H61 .3513 .1016 .5097 .0545

loop_
_geom_angle_atom_site_label_1
_geom_angle_atom_site_label_2
_geom_angle_atom_site_label_3
_geom_angle
_geom_angle_publ_flag
C1 C1 C2 121.7(2) yes
C1 C1 C6 121.1(2) yes
C2 C1 C6 117.2(2) yes
C1 C2 C3 122.4(2) yes
C1 C2 F1 119.6(2) yes
C3 C2 F1 117.7(2) yes
C2 C3 C4 119.6(2) yes
C3 C4 C5 119.5(2) yes
C4 C5 C6 120.1(3) yes
C1 C6 C5 121.2(2) yes

loop_
_geom_bond_atom_site_label_1
_geom_bond_atom_site_label_2
_geom_bond_distance
_geom_bond_publ_flag
C1 C1 1.483(4) yes
C1 C2 1.388(3) yes
C1 C6 1.392(3) yes
C2 C3 1.374(4) yes
C2 F1 1.319(4) yes
C3 C4 1.380(4) yes
C4 C5 1.387(5) yes
C5 C6 1.382(4) yes
